data_1541848
loop_
_publ_author_name
'Jagner, S.'
'Vannerberg, N.G.'

_publ_section_title
;
 The crystal structure of potassium oxopentacyanovanadate(IV), K3 (V O (C
 N)5)
;
_journal_name_full 'Acta Chemica Scandinavica (1-27,1973-42,1988)'
_journal_page_first 3482
_journal_page_last 3498
_journal_volume 27
_journal_year 1973
_chemical_formula_sum 'C5 K3 N5 O V'
_chemical_name_systematic 'K3 (V O (C N)5)'
_space_group_IT_number 33
_symmetry_space_group_name_Hall 'P 2c -2n'
_symmetry_space_group_name_H-M 'P n a 21'
_cell_angle_alpha 90
_cell_angle_beta 90
_cell_angle_gamma 90
_cell_formula_units_Z 4
_cell_length_a 13.47
_cell_length_b 8.5292
_cell_length_c 9.7818
_cell_volume 1123.815
_citation_journal_id_ASTM ACSAA4
_cod_data_source_file Jagner_ACSAA4_1973_988.cif
_cod_data_source_block C5K3N5O1V1
_cod_original_formula_sum 'C5 K3 N5 O1 V1'
_cod_database_code 1541848

loop_
_symmetry_equiv_pos_as_xyz
x,y,z
-x,-y,z+1/2
-x+1/2,y+1/2,z+1/2
x+1/2,-y+1/2,z

loop_
_atom_site_label
_atom_site_type_symbol
_atom_site_fract_x
_atom_site_fract_y
_atom_site_fract_z
_atom_site_occupancy
_atom_site_U_iso_or_equiv
C4 C+2 0.161 0.4523 0.9091 1 0.0
N3 N-3 0.0864 0.3933 0.5565 1 0.0
K2 K+1 0.4899 0.3608 0.7411 1 0.0
N4 N-3 0.1004 0.3535 0.8989 1 0.0
N1 N-3 0.3986 0.4013 0.3868 1 0.0
N5 N-3 0.3332 0.1306 0.7303 1 0.0
C3 C+2 0.1332 0.3027 0.5207 1 0.0
C5 C+2 0.2979 0.1315 0.6359 1 0.0
N2 N-3 0.4139 0.3542 0.0624 1 0.0
C2 C+2 0.3678 0.4478 0.0042 1 0.0
K1 K+1 0.0197 0.3672 0.2171 1 0.0
V1 V+4 0.2251 0.1279 0.4226 1 0.0
O1 O-2 0.1739 0.1325 0.2703 1 0.0
C1 C+2 0.336 0.2983 0.3951 1 0.0
K3 K+1 0.2534 0.1256 0 1 0.0
